data_4002795
loop_
_publ_author_name
'Wang, Zhenbin'
'Chu, Iek-Heng'
'Zhou, Fei'
'Ong, Shyue Ping'

_publ_section_title
;
 Electronic Structure Descriptor for the Discovery of Narrow-Band
 Red-Emitting Phosphors
;
_journal_issue 11
_journal_name_full 'Chemistry of Materials'
_journal_page_first 4024
_journal_paper_doi 10.1021/acs.chemmater.6b01496
_journal_volume 28
_journal_year 2016
_chemical_formula_structural BaSiN2
_chemical_formula_sum 'Ba8 N16 Si8'
_space_group_IT_number 64
_symmetry_Int_Tables_number 64
_symmetry_space_group_name_Hall '-C 2ac 2'
_symmetry_space_group_name_H-M 'C m c e'
_cell_angle_alpha 90.00000000
_cell_angle_beta 90.00000000
_cell_angle_gamma 90.00000000
_cell_formula_units_Z 8
_cell_length_a 5.65749300
_cell_length_b 11.59225400
_cell_length_c 7.65287100
_cell_volume 501.899
_cod_data_source_file 43.cif
_cod_data_source_block BaSiN2
_cod_original_cell_volume 501.898972391
_cod_original_sg_symbol_H-M Cmce
_cod_original_formula_sum 'Ba8 Si8 N16'
_cod_database_code 4002795

loop_
_symmetry_equiv_pos_site_id
_symmetry_equiv_pos_as_xyz
1 'x, y, z'
2 '-x, -y, -z'
3 '-x+1/2, -y, z+1/2'
4 'x+1/2, y, -z+1/2'
5 'x, -y, -z'
6 '-x, y, z'
7 '-x+1/2, y, -z+1/2'
8 'x+1/2, -y, z+1/2'
9 'x+1/2, y+1/2, z'
10 '-x+1/2, -y+1/2, -z'
11 '-x, -y+1/2, z+1/2'
12 'x, y+1/2, -z+1/2'
13 'x+1/2, -y+1/2, -z'
14 '-x+1/2, y+1/2, z'
15 '-x, y+1/2, -z+1/2'
16 'x, -y+1/2, z+1/2'

loop_
_atom_site_aniso_type_symbol
_atom_site_aniso_U_11
_atom_site_aniso_U_22
_atom_site_aniso_U_33
_atom_site_aniso_U_12
_atom_site_aniso_U_13
_atom_site_aniso_U_23
Ba 0 0 0 0 0 0
Si 0 0 0 0 0 0
N 0 0 0 0 0 0

loop_
_atom_site_type_symbol
_atom_site_label
_atom_site_symmetry_multiplicity
_atom_site_fract_x
_atom_site_fract_y
_atom_site_fract_z
_atom_site_occupancy
Ba Ba1 8 0.000000 0.163635 0.436264 1
Si Si2 8 0.000000 0.048512 0.859747 1
N N3 8 0.000000 0.100818 0.079799 1
N N4 8 0.250000 0.095398 0.750000 1

_cod_struct_determination_method theoretical
